data_7701038
loop_
_publ_author_name
'Parasar, Devaborniny'
'Ponduru, Tharun T.'
'Noonikara-Poyil, Anurag'
'Jayaratna, Naleen B.'
'Dias, H. V. Rasika'

_publ_section_title
;
 Acetylene and terminal alkyne complexes of copper(i) supported by
 fluorinated pyrazolates: syntheses, structures, and transformations.
;
_journal_issue 42
_journal_name_full 'Dalton transactions (Cambridge, England : 2003)'
_journal_page_first 15782
_journal_page_last 15794
_journal_paper_doi 10.1039/c9dt03350e
_journal_volume 48
_journal_year 2019
_chemical_formula_moiety 'C18 H12 Cu2 F12 N4'
_chemical_formula_sum 'C18 H12 Cu2 F12 N4'
_chemical_formula_weight 639.40
_space_group_crystal_system triclinic
_space_group_IT_number 2
_space_group_name_Hall '-P 1'
_space_group_name_H-M_alt 'P -1'
_symmetry_space_group_name_Hall '-P 1'
_symmetry_space_group_name_H-M 'P -1'
_atom_sites_solution_hydrogens mixed
_atom_sites_solution_primary dual
_audit_creation_date 2018-06-22
_audit_creation_method
;
Olex2 1.2
(compiled 2018.05.29 svn.r3508 for OlexSys, GUI svn.r5506)
;
_audit_update_record
;
2019-06-18 deposited with the CCDC.    2019-09-05 downloaded from the CCDC.
;
_cell_angle_alpha 92.068(2)
_cell_angle_beta 110.195(2)
_cell_angle_gamma 115.740(2)
_cell_formula_units_Z 2
_cell_length_a 10.4189(5)
_cell_length_b 10.4808(5)
_cell_length_c 12.2860(6)
_cell_measurement_reflns_used 8933
_cell_measurement_temperature 100(2)
_cell_measurement_theta_max 32.72
_cell_measurement_theta_min 3.15
_cell_volume 1106.40(10)
_computing_cell_refinement 'SAINT V8.38A (?, 2016)'
_computing_data_reduction 'SAINT V8.38A (?, 2016)'
_computing_molecular_graphics 'Olex2 (Dolomanov et al., 2009)'
_computing_publication_material 'Olex2 (Dolomanov et al., 2009)'
_computing_structure_refinement 'ShelXL (Sheldrick, 2015)'
_computing_structure_solution 'ShelXT (Sheldrick, 2015)'
_diffrn_ambient_temperature 100.0
_diffrn_detector_area_resol_mean 8
_diffrn_measured_fraction_theta_full 0.986
_diffrn_measured_fraction_theta_max 0.971
_diffrn_measurement_device_type 'Bruker D8 Quest with a Photon 100 CMOS detector'
_diffrn_measurement_method '\f and \w scans'
_diffrn_radiation_monochromator graphite
_diffrn_radiation_type MoK\a
_diffrn_radiation_wavelength 0.71073
_diffrn_reflns_av_R_equivalents 0.0224
_diffrn_reflns_av_unetI/netI 0.0387
_diffrn_reflns_Laue_measured_fraction_full 0.986
_diffrn_reflns_Laue_measured_fraction_max 0.971
_diffrn_reflns_limit_h_max 15
_diffrn_reflns_limit_h_min -15
_diffrn_reflns_limit_k_max 15
_diffrn_reflns_limit_k_min -15
_diffrn_reflns_limit_l_max 18
_diffrn_reflns_limit_l_min -18
_diffrn_reflns_number 14149
_diffrn_reflns_point_group_measured_fraction_full 0.986
_diffrn_reflns_point_group_measured_fraction_max 0.971
_diffrn_reflns_theta_full 25.242
_diffrn_reflns_theta_max 32.722
_diffrn_reflns_theta_min 3.152
_diffrn_source 'sealed tube'
_diffrn_standards_number 0
_exptl_absorpt_coefficient_mu 2.037
_exptl_absorpt_correction_T_max 0.3394
_exptl_absorpt_correction_T_min 0.2702
_exptl_absorpt_correction_type multi-scan
_exptl_absorpt_process_details
'SADABS-2016/2 (Bruker,2016/2) was used for absorption correction. wR2(int) was 0.0675 before and 0.0445 after correction. The Ratio of minimum to maximum transmission is 0.7961. The \l/2 correction factor is Not present.'
_exptl_crystal_colour colourless
_exptl_crystal_colour_primary colourless
_exptl_crystal_density_diffrn 1.919
_exptl_crystal_description rhomboid
_exptl_crystal_F_000 628
_exptl_crystal_size_max 0.25
_exptl_crystal_size_mid 0.25
_exptl_crystal_size_min 0.08
_refine_diff_density_max 0.901
_refine_diff_density_min -0.716
_refine_diff_density_rms 0.099
_refine_ls_extinction_method none
_refine_ls_goodness_of_fit_ref 1.020
_refine_ls_hydrogen_treatment mixed
_refine_ls_matrix_type full
_refine_ls_number_parameters 333
_refine_ls_number_reflns 7904
_refine_ls_number_restraints 0
_refine_ls_restrained_S_all 1.020
_refine_ls_R_factor_all 0.0536
_refine_ls_R_factor_gt 0.0362
_refine_ls_shift/su_max 0.001
_refine_ls_shift/su_mean 0.000
_refine_ls_structure_factor_coef Fsqd
_refine_ls_weighting_details 'w=1/[\s^2^(Fo^2^)+(0.0426P)^2^+1.0689P] where P=(Fo^2^+2Fc^2^)/3'
_refine_ls_weighting_scheme calc
_refine_ls_wR_factor_gt 0.0874
_refine_ls_wR_factor_ref 0.0963
_reflns_Friedel_coverage 0.000
_reflns_number_gt 6165
_reflns_number_total 7904
_reflns_threshold_expression 'I > 2\s(I)'
_cod_data_source_file c9dt03350e2.cif
_cod_data_source_block rad640_0m_a
_cod_depositor_comments 'Adding full bibliography for 7701037--7701042.cif.'
_cod_original_cell_volume 1106.40(9)
_cod_database_code 7701038
_shelx_shelxl_version_number 2017/1
_shelx_space_group_comment
;
The symmetry employed for this shelxl refinement is uniquely defined
by the following loop, which should always be used as a source of
symmetry information in preference to the above space-group names.
They are only intended as comments.
;
_shelx_estimated_absorpt_t_max 0.854
_shelx_estimated_absorpt_t_min 0.630
_olex2_refinement_description
;
1. Fixed Uiso
 At 1.2 times of:
  All C(H) groups, All C(H,H) groups
2.a Secondary CH2 refined with riding coordinates:
 C8(H8A,H8B), C9(H9A,H9B), C10(H10A,H10B), C11(H11A,H11B)
2.b Aromatic/amide H refined with riding coordinates:
 C2(H2), C15(H15)
;
_olex2_submission_special_instructions 'No special instructions were received'

loop_
_space_group_symop_operation_xyz
'x, y, z'
'-x, -y, -z'

loop_
_atom_site_label
_atom_site_type_symbol
_atom_site_fract_x
_atom_site_fract_y
_atom_site_fract_z
_atom_site_U_iso_or_equiv
_atom_site_adp_type
_atom_site_occupancy
_atom_site_site_symmetry_order
_atom_site_calc_flag
_atom_site_refinement_flags_posn
Cu1 Cu 0.72525(3) 0.25016(3) 0.61042(2) 0.01629(6) Uani 1 1 d .
Cu2 Cu 0.40464(3) 0.79359(3) 0.19142(2) 0.01640(6) Uani 1 1 d .
F1 F 0.9680(2) 0.15096(18) 0.60228(15) 0.0388(4) Uani 1 1 d .
F2 F 0.7840(2) -0.0653(2) 0.51888(15) 0.0442(4) Uani 1 1 d .
F3 F 0.9941(2) -0.0292(2) 0.66317(18) 0.0513(5) Uani 1 1 d .
F4 F 0.6901(2) 0.06077(16) 1.01216(13) 0.0366(4) Uani 1 1 d .
F5 F 0.5434(2) -0.15606(18) 0.91083(17) 0.0525(5) Uani 1 1 d .
F6 F 0.7810(3) -0.0884(3) 1.02328(19) 0.0618(6) Uani 1 1 d .
F7 F 0.30299(19) 0.40016(19) 0.01624(14) 0.0377(4) Uani 1 1 d .
F8 F 0.2607(2) 0.57383(17) -0.04235(14) 0.0351(3) Uani 1 1 d .
F9 F 0.07310(18) 0.35415(17) -0.10087(13) 0.0360(3) Uani 1 1 d .
F10 F 0.0657(2) 0.3361(2) 0.40164(17) 0.0500(5) Uani 1 1 d .
F11 F -0.0165(2) 0.49055(17) 0.37173(17) 0.0416(4) Uani 1 1 d .
F12 F -0.1506(2) 0.27970(18) 0.25518(16) 0.0488(5) Uani 1 1 d .
N1 N 0.7601(2) 0.11416(18) 0.70851(15) 0.0185(3) Uani 1 1 d .
N2 N 0.7046(2) 0.09572(18) 0.79483(15) 0.0184(3) Uani 1 1 d .
N3 N 0.24389(19) 0.59587(18) 0.17644(15) 0.0164(3) Uani 1 1 d .
N4 N 0.19042(19) 0.57745(18) 0.26398(15) 0.0168(3) Uani 1 1 d .
C1 C 0.8251(2) 0.0274(2) 0.71151(19) 0.0207(4) Uani 1 1 d .
C2 C 0.8130(3) -0.0499(2) 0.8001(2) 0.0257(4) Uani 1 1 d .
H2 H 0.848460 -0.118700 0.821391 0.031 Uiso 1 1 calc R
C3 C 0.7362(3) -0.0019(2) 0.84978(19) 0.0217(4) Uani 1 1 d .
C4 C 0.8930(3) 0.0210(3) 0.6249(2) 0.0288(5) Uani 1 1 d .
C5 C 0.6869(3) -0.0472(2) 0.9482(2) 0.0264(4) Uani 1 1 d .
C6 C 0.6136(3) 0.1585(3) 0.4408(2) 0.0257(4) Uani 1 1 d .
H6 H 0.596(4) 0.071(4) 0.407(3) 0.038(9) Uiso 1 1 d .
C7 C 0.6109(3) 0.2733(2) 0.45179(19) 0.0228(4) Uani 1 1 d .
C8 C 0.5754(3) 0.3945(3) 0.4289(2) 0.0262(4) Uani 1 1 d .
H8A H 0.628638 0.468351 0.503965 0.031 Uiso 1 1 calc R
H8B H 0.462058 0.357264 0.403302 0.031 Uiso 1 1 calc R
C9 C 0.6249(3) 0.4673(2) 0.33409(19) 0.0227(4) Uani 1 1 d .
H9A H 0.736858 0.499530 0.356148 0.027 Uiso 1 1 calc R
H9B H 0.565435 0.396640 0.256686 0.027 Uiso 1 1 calc R
C10 C 0.5955(3) 0.5972(2) 0.32297(19) 0.0219(4) Uani 1 1 d .
H10A H 0.659224 0.669057 0.399743 0.026 Uiso 1 1 calc R
H10B H 0.484786 0.564842 0.306314 0.026 Uiso 1 1 calc R
C11 C 0.6339(2) 0.6704(2) 0.22495(19) 0.0217(4) Uani 1 1 d .
H11A H 0.744454 0.702438 0.241224 0.026 Uiso 1 1 calc R
H11B H 0.569590 0.598948 0.147955 0.026 Uiso 1 1 calc R
C12 C 0.6057(2) 0.7971(2) 0.21574(18) 0.0207(4) Uani 1 1 d .
C13 C 0.6221(3) 0.9200(2) 0.2187(2) 0.0240(4) Uani 1 1 d .
H13 H 0.668(4) 1.020(4) 0.224(3) 0.045(9) Uiso 1 1 d .
C14 C 0.1624(2) 0.4688(2) 0.09656(18) 0.0181(3) Uani 1 1 d .
C15 C 0.0540(2) 0.3656(2) 0.1300(2) 0.0218(4) Uani 1 1 d .
H15 H -0.018825 0.267606 0.089782 0.026 Uiso 1 1 calc R
C16 C 0.0771(2) 0.4399(2) 0.23693(19) 0.0192(4) Uani 1 1 d .
C17 C 0.1993(3) 0.4503(2) -0.00744(19) 0.0236(4) Uani 1 1 d .
C18 C -0.0060(3) 0.3865(2) 0.3159(2) 0.0268(4) Uani 1 1 d .

loop_
_atom_site_aniso_label
_atom_site_aniso_U_11
_atom_site_aniso_U_22
_atom_site_aniso_U_33
_atom_site_aniso_U_23
_atom_site_aniso_U_13
_atom_site_aniso_U_12
Cu1 0.01683(11) 0.01501(11) 0.01591(11) 0.00187(8) 0.00604(9) 0.00717(9)
Cu2 0.01719(11) 0.01492(11) 0.01655(11) 0.00371(8) 0.00729(9) 0.00677(9)
F1 0.0399(9) 0.0395(9) 0.0452(9) 0.0100(7) 0.0285(8) 0.0170(7)
F2 0.0425(9) 0.0474(10) 0.0323(8) -0.0117(7) 0.0144(7) 0.0147(8)
F3 0.0584(12) 0.0738(13) 0.0581(12) 0.0225(10) 0.0311(10) 0.0552(11)
F4 0.0553(10) 0.0250(7) 0.0285(7) 0.0066(6) 0.0227(7) 0.0140(7)
F5 0.0520(11) 0.0322(8) 0.0435(10) -0.0038(7) 0.0271(9) -0.0100(8)
F6 0.0841(15) 0.0964(17) 0.0572(12) 0.0580(12) 0.0438(12) 0.0717(14)
F7 0.0397(9) 0.0557(10) 0.0308(8) 0.0018(7) 0.0139(7) 0.0343(8)
F8 0.0447(9) 0.0325(8) 0.0290(7) 0.0069(6) 0.0230(7) 0.0128(7)
F9 0.0293(7) 0.0397(8) 0.0210(7) -0.0096(6) 0.0027(6) 0.0082(6)
F10 0.0605(12) 0.0589(12) 0.0482(10) 0.0356(9) 0.0323(9) 0.0333(10)
F11 0.0466(10) 0.0312(8) 0.0555(10) 0.0044(7) 0.0388(9) 0.0121(7)
F12 0.0337(9) 0.0369(9) 0.0447(10) -0.0026(7) 0.0217(8) -0.0129(7)
N1 0.0187(8) 0.0166(7) 0.0188(8) 0.0019(6) 0.0063(6) 0.0082(6)
N2 0.0191(8) 0.0149(7) 0.0181(7) 0.0025(6) 0.0060(6) 0.0069(6)
N3 0.0161(7) 0.0152(7) 0.0171(7) 0.0022(6) 0.0064(6) 0.0071(6)
N4 0.0180(7) 0.0144(7) 0.0178(7) 0.0031(6) 0.0076(6) 0.0073(6)
C1 0.0187(9) 0.0179(8) 0.0236(9) 0.0004(7) 0.0057(7) 0.0097(7)
C2 0.0279(11) 0.0213(10) 0.0280(11) 0.0052(8) 0.0070(9) 0.0150(9)
C3 0.0236(10) 0.0167(8) 0.0214(9) 0.0041(7) 0.0059(8) 0.0092(8)
C4 0.0278(11) 0.0292(11) 0.0322(12) 0.0017(9) 0.0113(9) 0.0169(9)
C5 0.0296(11) 0.0205(9) 0.0264(11) 0.0076(8) 0.0100(9) 0.0105(9)
C6 0.0293(11) 0.0260(10) 0.0178(9) 0.0012(8) 0.0057(8) 0.0131(9)
C7 0.0225(10) 0.0272(10) 0.0178(9) 0.0041(8) 0.0058(8) 0.0130(8)
C8 0.0324(11) 0.0320(11) 0.0237(10) 0.0087(9) 0.0126(9) 0.0220(10)
C9 0.0260(10) 0.0262(10) 0.0203(9) 0.0045(8) 0.0095(8) 0.0162(8)
C10 0.0252(10) 0.0269(10) 0.0199(9) 0.0060(8) 0.0100(8) 0.0168(8)
C11 0.0195(9) 0.0264(10) 0.0230(9) 0.0055(8) 0.0118(8) 0.0117(8)
C12 0.0183(9) 0.0252(9) 0.0178(9) 0.0063(7) 0.0090(7) 0.0082(8)
C13 0.0215(10) 0.0225(10) 0.0249(10) 0.0073(8) 0.0117(8) 0.0060(8)
C14 0.0159(8) 0.0175(8) 0.0171(8) -0.0013(7) 0.0039(7) 0.0075(7)
C15 0.0190(9) 0.0150(8) 0.0258(10) -0.0003(7) 0.0068(8) 0.0056(7)
C16 0.0181(9) 0.0149(8) 0.0235(9) 0.0038(7) 0.0087(7) 0.0066(7)
C17 0.0219(10) 0.0250(10) 0.0203(9) -0.0018(8) 0.0055(8) 0.0109(8)
C18 0.0254(10) 0.0178(9) 0.0322(11) 0.0042(8) 0.0146(9) 0.0040(8)

loop_
_atom_type_symbol
_atom_type_description
_atom_type_scat_dispersion_real
_atom_type_scat_dispersion_imag
_atom_type_scat_source
C C 0.0033 0.0016 'International Tables Vol C Tables 4.2.6.8 and 6.1.1.4'
H H 0.0000 0.0000 'International Tables Vol C Tables 4.2.6.8 and 6.1.1.4'
Cu Cu 0.3201 1.2651 'International Tables Vol C Tables 4.2.6.8 and 6.1.1.4'
F F 0.0171 0.0103 'International Tables Vol C Tables 4.2.6.8 and 6.1.1.4'
N N 0.0061 0.0033 'International Tables Vol C Tables 4.2.6.8 and 6.1.1.4'

loop_
_geom_angle_atom_site_label_1
_geom_angle_atom_site_label_2
_geom_angle_atom_site_label_3
_geom_angle
_geom_angle_site_symmetry_1
_geom_angle_site_symmetry_3
N1 Cu1 N4 100.29(7) . 2_666
N1 Cu1 C7 146.56(8) . .
N4 Cu1 C7 111.41(8) 2_666 .
C6 Cu1 N1 112.13(9) . .
C6 Cu1 N4 147.31(9) . 2_666
C6 Cu1 C7 35.98(9) . .
N2 Cu2 C12 147.72(8) 2_666 .
N3 Cu2 N2 99.78(7) . 2_666
N3 Cu2 C12 110.87(8) . .
C13 Cu2 N2 112.63(9) . 2_666
C13 Cu2 N3 146.77(9) . .
C13 Cu2 C12 35.94(9) . .
N2 N1 Cu1 116.37(13) . .
C1 N1 Cu1 135.92(15) . .
C1 N1 N2 107.70(17) . .
N1 N2 Cu2 116.88(13) . 2_666
C3 N2 Cu2 135.42(15) . 2_666
C3 N2 N1 107.66(17) . .
N4 N3 Cu2 115.71(12) . .
C14 N3 Cu2 136.71(14) . .
C14 N3 N4 107.48(16) . .
N3 N4 Cu1 117.65(12) . 2_666
C16 N4 Cu1 134.19(14) . 2_666
C16 N4 N3 107.90(16) . .
N1 C1 C2 110.87(19) . .
N1 C1 C4 120.3(2) . .
C2 C1 C4 128.8(2) . .
C1 C2 H2 128.6 . .
C1 C2 C3 102.83(19) . .
C3 C2 H2 128.6 . .
N2 C3 C2 110.9(2) . .
N2 C3 C5 120.44(19) . .
C2 C3 C5 128.6(2) . .
F1 C4 F2 105.5(2) . .
F1 C4 C1 112.76(19) . .
F2 C4 C1 112.2(2) . .
F3 C4 F1 107.1(2) . .
F3 C4 F2 107.2(2) . .
F3 C4 C1 111.7(2) . .
F4 C5 C3 112.03(18) . .
F5 C5 F4 106.0(2) . .
F5 C5 F6 107.5(2) . .
F5 C5 C3 113.2(2) . .
F6 C5 F4 106.6(2) . .
F6 C5 C3 111.1(2) . .
Cu1 C6 H6 126(2) . .
C7 C6 Cu1 73.47(14) . .
C7 C6 H6 161(2) . .
C6 C7 Cu1 70.55(14) . .
C6 C7 C8 163.4(2) . .
C8 C7 Cu1 125.75(16) . .
C7 C8 H8A 108.9 . .
C7 C8 H8B 108.9 . .
C7 C8 C9 113.57(18) . .
H8A C8 H8B 107.7 . .
C9 C8 H8A 108.9 . .
C9 C8 H8B 108.9 . .
C8 C9 H9A 109.7 . .
C8 C9 H9B 109.7 . .
H9A C9 H9B 108.2 . .
C10 C9 C8 110.03(17) . .
C10 C9 H9A 109.7 . .
C10 C9 H9B 109.7 . .
C9 C10 H10A 109.0 . .
C9 C10 H10B 109.0 . .
C9 C10 C11 113.00(17) . .
H10A C10 H10B 107.8 . .
C11 C10 H10A 109.0 . .
C11 C10 H10B 109.0 . .
C10 C11 H11A 109.1 . .
C10 C11 H11B 109.1 . .
H11A C11 H11B 107.9 . .
C12 C11 C10 112.37(17) . .
C12 C11 H11A 109.1 . .
C12 C11 H11B 109.1 . .
C11 C12 Cu2 125.30(15) . .
C13 C12 Cu2 70.45(14) . .
C13 C12 C11 163.9(2) . .
Cu2 C13 H13 125(2) . .
C12 C13 Cu2 73.61(14) . .
C12 C13 H13 161(2) . .
N3 C14 C15 110.93(18) . .
N3 C14 C17 120.88(18) . .
C15 C14 C17 128.09(18) . .
C14 C15 H15 128.4 . .
C14 C15 C16 103.20(17) . .
C16 C15 H15 128.4 . .
N4 C16 C15 110.49(18) . .
N4 C16 C18 120.75(18) . .
C15 C16 C18 128.75(19) . .
F7 C17 C14 111.70(19) . .
F8 C17 F7 106.18(19) . .
F8 C17 F9 107.55(19) . .
F8 C17 C14 113.09(18) . .
F9 C17 F7 106.23(18) . .
F9 C17 C14 111.67(18) . .
F10 C18 C16 112.5(2) . .
F11 C18 F10 105.7(2) . .
F11 C18 F12 107.1(2) . .
F11 C18 C16 112.30(18) . .
F12 C18 F10 107.4(2) . .
F12 C18 C16 111.5(2) . .

loop_
_geom_bond_atom_site_label_1
_geom_bond_atom_site_label_2
_geom_bond_distance
_geom_bond_site_symmetry_2
Cu1 N1 1.9716(17) .
Cu1 N4 1.9752(16) 2_666
Cu1 C6 1.957(2) .
Cu1 C7 1.990(2) .
Cu2 N2 1.9838(17) 2_666
Cu2 N3 1.9693(17) .
Cu2 C12 1.994(2) .
Cu2 C13 1.959(2) .
F1 C4 1.340(3) .
F2 C4 1.344(3) .
F3 C4 1.329(3) .
F4 C5 1.336(3) .
F5 C5 1.324(3) .
F6 C5 1.330(3) .
F7 C17 1.347(3) .
F8 C17 1.334(3) .
F9 C17 1.336(2) .
F10 C18 1.336(3) .
F11 C18 1.332(3) .
F12 C18 1.334(3) .
N1 N2 1.355(2) .
N1 C1 1.344(3) .
N2 C3 1.342(3) .
N3 N4 1.356(2) .
N3 C14 1.344(2) .
N4 C16 1.341(2) .
C1 C2 1.388(3) .
C1 C4 1.481(3) .
C2 H2 0.9500 .
C2 C3 1.390(3) .
C3 C5 1.487(3) .
C6 H6 0.91(3) .
C6 C7 1.219(3) .
C7 C8 1.481(3) .
C8 H8A 0.9900 .
C8 H8B 0.9900 .
C8 C9 1.530(3) .
C9 H9A 0.9900 .
C9 H9B 0.9900 .
C9 C10 1.521(3) .
C10 H10A 0.9900 .
C10 H10B 0.9900 .
C10 C11 1.527(3) .
C11 H11A 0.9900 .
C11 H11B 0.9900 .
C11 C12 1.480(3) .
C12 C13 1.220(3) .
C13 H13 0.93(3) .
C14 C15 1.381(3) .
C14 C17 1.484(3) .
C15 H15 0.9500 .
C15 C16 1.391(3) .
C16 C18 1.484(3) .
